data_4086516
loop_
_publ_author_name
'Yang, Pikun'
'Zhou, Enwei'
'Fang, Bo'
'Hou, Guohua'
'Zi, Guofu'
'Walter, Marc D.'

_publ_section_title
;
 Preparation of (\h5-C5Me5)2Th(bipy) and Its Reactivity toward Small
 Molecules
;
_journal_name_full Organometallics
_journal_paper_doi 10.1021/acs.organomet.6b00357
_journal_year 2016
_chemical_formula_moiety 'C30 H48 Si2 Th'
_chemical_formula_sum 'C30 H48 Si2 Th'
_chemical_formula_weight 696.90
_chemical_name_systematic
; 
 ? 
;
_space_group_crystal_system monoclinic
_space_group_IT_number 14
_space_group_name_Hall '-P 2ybc'
_space_group_name_H-M_alt 'P 1 21/c 1'
_symmetry_space_group_name_Hall '-P 2ybc'
_symmetry_space_group_name_H-M 'P 1 21/c 1'
_atom_sites_solution_hydrogens geom
_audit_creation_method SHELXL-2014
_cell_angle_alpha 90
_cell_angle_beta 97.683(8)
_cell_angle_gamma 90
_cell_formula_units_Z 4
_cell_length_a 10.675(4)
_cell_length_b 18.006(7)
_cell_length_c 16.617(7)
_cell_measurement_reflns_used 3221
_cell_measurement_temperature 100(2)
_cell_measurement_theta_max 23.56
_cell_measurement_theta_min 2.23
_cell_volume 3165(2)
_computing_cell_refinement 'Bruker SAINT'
_computing_data_collection 'Bruker APEX2'
_computing_data_reduction 'Bruker SAINT'
_computing_molecular_graphics 'Bruker SHELXTL'
_computing_publication_material 'Bruker SHELXTL'
_computing_structure_refinement 'SHELXL-2014 (Sheldrick, 2014)'
_computing_structure_solution 'SHELXS-97 (Sheldrick 2008)'
_diffrn_ambient_temperature 100(2)
_diffrn_measured_fraction_theta_full 1.000
_diffrn_measured_fraction_theta_max 0.996
_diffrn_measurement_device_type 'Bruker APEX-II CCD'
_diffrn_measurement_method '\f and \w scans'
_diffrn_radiation_type MoK\a
_diffrn_radiation_wavelength 0.71073
_diffrn_reflns_av_R_equivalents 0.0699
_diffrn_reflns_av_unetI/netI 0.0818
_diffrn_reflns_Laue_measured_fraction_full 1.000
_diffrn_reflns_Laue_measured_fraction_max 0.996
_diffrn_reflns_limit_h_max 13
_diffrn_reflns_limit_h_min -13
_diffrn_reflns_limit_k_max 22
_diffrn_reflns_limit_k_min -23
_diffrn_reflns_limit_l_max 11
_diffrn_reflns_limit_l_min -21
_diffrn_reflns_number 21380
_diffrn_reflns_point_group_measured_fraction_full 1.000
_diffrn_reflns_point_group_measured_fraction_max 0.996
_diffrn_reflns_theta_full 25.242
_diffrn_reflns_theta_max 27.509
_diffrn_reflns_theta_min 1.676
_exptl_absorpt_coefficient_mu 4.801
_exptl_absorpt_correction_T_max 0.75
_exptl_absorpt_correction_T_min 0.56
_exptl_absorpt_correction_type multi-scan
_exptl_absorpt_process_details SADABS
_exptl_crystal_colour orange
_exptl_crystal_density_diffrn 1.462
_exptl_crystal_description block
_exptl_crystal_F_000 1384
_exptl_crystal_size_max 0.200
_exptl_crystal_size_mid 0.150
_exptl_crystal_size_min 0.150
_refine_diff_density_max 0.813
_refine_diff_density_min -1.863
_refine_diff_density_rms 0.180
_refine_ls_extinction_method none
_refine_ls_goodness_of_fit_ref 0.957
_refine_ls_hydrogen_treatment constr
_refine_ls_matrix_type full
_refine_ls_number_parameters 314
_refine_ls_number_reflns 7246
_refine_ls_number_restraints 0
_refine_ls_restrained_S_all 0.957
_refine_ls_R_factor_all 0.0579
_refine_ls_R_factor_gt 0.0371
_refine_ls_shift/su_max 0.000
_refine_ls_shift/su_mean 0.000
_refine_ls_structure_factor_coef Fsqd
_refine_ls_weighting_details 'w=1/[\s^2^(Fo^2^)+(0.0158P)^2^] where P=(Fo^2^+2Fc^2^)/3'
_refine_ls_weighting_scheme calc
_refine_ls_wR_factor_gt 0.0669
_refine_ls_wR_factor_ref 0.0734
_reflns_Friedel_coverage 0.000
_reflns_number_gt 5468
_reflns_number_total 7246
_reflns_threshold_expression 'I > 2\s(I)'
_cod_data_source_file om6b00357_si_002.cif
_cod_data_source_block compound8
_cod_database_code 4086516
_shelx_space_group_comment
; 
The symmetry employed for this shelxl refinement is uniquely defined 
by the following loop, which should always be used as a source of 
symmetry information in preference to the above space-group names. 
They are only intended as comments. 
;
_shelx_estimated_absorpt_t_min 0.447
_shelx_estimated_absorpt_t_max 0.533
_shelxl_version_number 2014-3

loop_
_space_group_symop_operation_xyz
'x, y, z'
'-x, y+1/2, -z+1/2'
'-x, -y, -z'
'x, -y-1/2, z-1/2'

loop_
_atom_site_label
_atom_site_type_symbol
_atom_site_fract_x
_atom_site_fract_y
_atom_site_fract_z
_atom_site_U_iso_or_equiv
_atom_site_adp_type
_atom_site_occupancy
_atom_site_site_symmetry_order
_atom_site_calc_flag
_atom_site_refinement_flags_posn
_atom_site_refinement_flags_adp
C1 C 0.2248(4) 0.2181(3) 0.6860(3) 0.0184(12) Uani 1 1 d . .
C2 C 0.1202(5) 0.1736(3) 0.6518(3) 0.0192(12) Uani 1 1 d . .
C3 C 0.0714(4) 0.1368(3) 0.7157(3) 0.0169(12) Uani 1 1 d . .
C4 C 0.1423(5) 0.1585(3) 0.7899(3) 0.0194(12) Uani 1 1 d . .
C5 C 0.2372(5) 0.2081(3) 0.7709(4) 0.0210(13) Uani 1 1 d . .
C6 C 0.3028(5) 0.2704(3) 0.6425(4) 0.0342(16) Uani 1 1 d . .
H6A H 0.2982 0.3205 0.6651 0.051 Uiso 1 1 calc R U
H6B H 0.2701 0.2712 0.5845 0.051 Uiso 1 1 calc R U
H6C H 0.3910 0.2537 0.6496 0.051 Uiso 1 1 calc R U
C7 C 0.0607(5) 0.1734(3) 0.5639(3) 0.0326(16) Uani 1 1 d . .
H7A H 0.0538 0.1222 0.5438 0.049 Uiso 1 1 calc R U
H7B H 0.1135 0.2022 0.5314 0.049 Uiso 1 1 calc R U
H7C H -0.0237 0.1956 0.5596 0.049 Uiso 1 1 calc R U
C8 C -0.0449(5) 0.0881(3) 0.7052(4) 0.0318(16) Uani 1 1 d . .
H8A H -0.0497 0.0604 0.7554 0.048 Uiso 1 1 calc R U
H8B H -0.0399 0.0532 0.6605 0.048 Uiso 1 1 calc R U
H8C H -0.1204 0.1192 0.6929 0.048 Uiso 1 1 calc R U
C9 C 0.1168(5) 0.1360(4) 0.8738(4) 0.0354(16) Uani 1 1 d . .
H9A H 0.0681 0.1751 0.8965 0.053 Uiso 1 1 calc R U
H9B H 0.1972 0.1288 0.9089 0.053 Uiso 1 1 calc R U
H9C H 0.0685 0.0896 0.8704 0.053 Uiso 1 1 calc R U
C10 C 0.3303(5) 0.2497(3) 0.8309(4) 0.0371(17) Uani 1 1 d . .
H10A H 0.4139 0.2487 0.8127 0.056 Uiso 1 1 calc R U
H10B H 0.3351 0.2261 0.8844 0.056 Uiso 1 1 calc R U
H10C H 0.3024 0.3013 0.8346 0.056 Uiso 1 1 calc R U
C11 C 0.5145(4) 0.0002(3) 0.6555(3) 0.0159(11) Uani 1 1 d . .
C12 C 0.4070(5) -0.0445(3) 0.6268(3) 0.0173(12) Uani 1 1 d . .
C13 C 0.3290(4) -0.0031(3) 0.5668(3) 0.0155(11) Uani 1 1 d . .
C14 C 0.3869(4) 0.0666(3) 0.5591(3) 0.0163(11) Uani 1 1 d . .
C15 C 0.5013(4) 0.0686(3) 0.6134(3) 0.0157(11) Uani 1 1 d . .
C16 C 0.6263(5) -0.0231(3) 0.7142(3) 0.0250(13) Uani 1 1 d . .
H16A H 0.6889 -0.0469 0.6846 0.037 Uiso 1 1 calc R U
H16B H 0.5991 -0.0582 0.7535 0.037 Uiso 1 1 calc R U
H16C H 0.6641 0.0207 0.7429 0.037 Uiso 1 1 calc R U
C17 C 0.3864(5) -0.1234(3) 0.6501(4) 0.0277(14) Uani 1 1 d . .
H17A H 0.2955 -0.1333 0.6463 0.042 Uiso 1 1 calc R U
H17B H 0.4263 -0.1319 0.7060 0.042 Uiso 1 1 calc R U
H17C H 0.4239 -0.1568 0.6133 0.042 Uiso 1 1 calc R U
C18 C 0.2077(5) -0.0299(3) 0.5197(3) 0.0273(14) Uani 1 1 d . .
H18A H 0.1945 -0.0822 0.5326 0.041 Uiso 1 1 calc R U
H18B H 0.2120 -0.0248 0.4614 0.041 Uiso 1 1 calc R U
H18C H 0.1372 -0.0002 0.5343 0.041 Uiso 1 1 calc R U
C19 C 0.3488(5) 0.1229(3) 0.4925(3) 0.0248(13) Uani 1 1 d . .
H19A H 0.3958 0.1133 0.4467 0.037 Uiso 1 1 calc R U
H19B H 0.3679 0.1730 0.5135 0.037 Uiso 1 1 calc R U
H19C H 0.2579 0.1186 0.4741 0.037 Uiso 1 1 calc R U
C20 C 0.5939(5) 0.1319(3) 0.6212(4) 0.0247(13) Uani 1 1 d . .
H20A H 0.6308 0.1373 0.6782 0.037 Uiso 1 1 calc R U
H20B H 0.5502 0.1779 0.6026 0.037 Uiso 1 1 calc R U
H20C H 0.6612 0.1218 0.5879 0.037 Uiso 1 1 calc R U
C21 C 0.4690(4) 0.0737(3) 0.8438(3) 0.0186(11) Uani 1 1 d . .
C22 C 0.3917(5) 0.0183(3) 0.8506(3) 0.0173(12) Uani 1 1 d . .
C23 C 0.2937(5) -0.0230(3) 0.8240(3) 0.0163(12) Uani 1 1 d . .
C24 C 0.1982(5) -0.0412(3) 0.7693(3) 0.0187(12) Uani 1 1 d . .
C25 C 0.7064(5) 0.1710(3) 0.8639(4) 0.0336(16) Uani 1 1 d . .
H25A H 0.7443 0.1446 0.8216 0.050 Uiso 1 1 calc R U
H25B H 0.7735 0.1916 0.9037 0.050 Uiso 1 1 calc R U
H25C H 0.6529 0.2114 0.8393 0.050 Uiso 1 1 calc R U
C26 C 0.5502(5) 0.1532(4) 1.0034(3) 0.0328(15) Uani 1 1 d . .
H26A H 0.5083 0.1996 0.9846 0.049 Uiso 1 1 calc R U
H26B H 0.6219 0.1641 1.0450 0.049 Uiso 1 1 calc R U
H26C H 0.4900 0.1211 1.0266 0.049 Uiso 1 1 calc R U
C27 C 0.7083(5) 0.0233(3) 0.9519(3) 0.0289(14) Uani 1 1 d . .
H27A H 0.6575 -0.0127 0.9776 0.043 Uiso 1 1 calc R U
H27B H 0.7793 0.0398 0.9913 0.043 Uiso 1 1 calc R U
H27C H 0.7407 -0.0001 0.9055 0.043 Uiso 1 1 calc R U
C28 C -0.0079(6) -0.1343(4) 0.6713(4) 0.0405(18) Uani 1 1 d . .
H28A H -0.0499 -0.0880 0.6519 0.061 Uiso 1 1 calc R U
H28B H -0.0715 -0.1731 0.6745 0.061 Uiso 1 1 calc R U
H28C H 0.0501 -0.1498 0.6335 0.061 Uiso 1 1 calc R U
C29 C 0.1647(5) -0.2062(3) 0.8076(4) 0.0334(15) Uani 1 1 d . .
H29A H 0.1027 -0.2464 0.8072 0.050 Uiso 1 1 calc R U
H29B H 0.2089 -0.1999 0.8628 0.050 Uiso 1 1 calc R U
H29C H 0.2261 -0.2186 0.7708 0.050 Uiso 1 1 calc R U
C30 C -0.0280(6) -0.0945(4) 0.8474(4) 0.0440(19) Uani 1 1 d . .
H30A H -0.0824 -0.0534 0.8256 0.066 Uiso 1 1 calc R U
H30B H 0.0204 -0.0794 0.8991 0.066 Uiso 1 1 calc R U
H30C H -0.0803 -0.1377 0.8562 0.066 Uiso 1 1 calc R U
Si1 Si 0.60817(13) 0.10487(9) 0.91593(9) 0.0194(3) Uani 1 1 d . .
Si2 Si 0.08282(14) -0.11900(9) 0.77404(10) 0.0216(4) Uani 1 1 d . .
Th1 Th 0.30785(2) 0.07014(2) 0.71390(2) 0.01025(6) Uani 1 1 d . .

loop_
_atom_site_aniso_label
_atom_site_aniso_U_11
_atom_site_aniso_U_22
_atom_site_aniso_U_33
_atom_site_aniso_U_23
_atom_site_aniso_U_13
_atom_site_aniso_U_12
C1 0.013(2) 0.010(3) 0.033(3) 0.001(2) 0.007(2) 0.003(2)
C2 0.019(3) 0.017(3) 0.019(3) -0.001(2) -0.006(2) 0.013(2)
C3 0.010(2) 0.016(3) 0.023(3) -0.006(2) -0.002(2) 0.005(2)
C4 0.018(3) 0.022(3) 0.018(3) -0.006(2) -0.001(2) 0.012(2)
C5 0.016(3) 0.009(3) 0.037(4) -0.007(3) -0.004(2) 0.007(2)
C6 0.024(3) 0.019(3) 0.062(5) 0.004(3) 0.015(3) 0.006(3)
C7 0.033(3) 0.041(4) 0.021(3) -0.006(3) -0.005(3) 0.022(3)
C8 0.015(3) 0.021(3) 0.059(5) -0.002(3) 0.002(3) 0.000(2)
C9 0.035(3) 0.046(4) 0.027(4) -0.003(3) 0.009(3) 0.014(3)
C10 0.033(3) 0.022(4) 0.052(5) -0.020(3) -0.013(3) 0.007(3)
C11 0.009(2) 0.022(3) 0.016(3) -0.003(2) 0.000(2) 0.002(2)
C12 0.018(3) 0.012(3) 0.022(3) -0.005(2) 0.004(2) 0.002(2)
C13 0.017(3) 0.020(3) 0.011(3) -0.007(2) 0.007(2) 0.000(2)
C14 0.019(3) 0.018(3) 0.013(3) 0.000(2) 0.006(2) 0.003(2)
C15 0.013(2) 0.015(3) 0.020(3) 0.001(2) 0.004(2) 0.000(2)
C16 0.020(3) 0.023(3) 0.031(4) -0.003(3) 0.003(3) 0.007(2)
C17 0.026(3) 0.019(3) 0.041(4) -0.003(3) 0.012(3) 0.000(2)
C18 0.025(3) 0.035(4) 0.021(3) -0.009(3) -0.001(3) -0.004(3)
C19 0.025(3) 0.032(4) 0.018(3) 0.003(3) 0.005(2) 0.004(3)
C20 0.019(3) 0.022(3) 0.034(4) 0.002(3) 0.007(3) -0.001(2)
C21 0.018(3) 0.023(3) 0.015(3) -0.004(2) 0.003(2) 0.001(2)
C22 0.024(3) 0.016(3) 0.012(3) 0.002(2) 0.000(2) 0.000(2)
C23 0.021(3) 0.014(3) 0.014(3) 0.008(2) 0.002(2) -0.003(2)
C24 0.019(3) 0.015(3) 0.023(3) -0.002(2) 0.004(2) 0.002(2)
C25 0.027(3) 0.024(4) 0.049(4) -0.004(3) 0.002(3) -0.008(3)
C26 0.030(3) 0.044(4) 0.022(3) -0.010(3) -0.005(3) 0.001(3)
C27 0.030(3) 0.033(4) 0.022(3) -0.001(3) -0.006(3) 0.012(3)
C28 0.039(4) 0.031(4) 0.046(4) 0.003(3) -0.013(3) -0.016(3)
C29 0.035(3) 0.021(3) 0.042(4) 0.005(3) -0.002(3) -0.008(3)
C30 0.037(4) 0.034(4) 0.066(5) -0.005(4) 0.028(4) -0.013(3)
Si1 0.0159(7) 0.0218(9) 0.0193(9) -0.0036(7) -0.0027(6) 0.0001(6)
Si2 0.0178(8) 0.0190(9) 0.0286(10) 0.0002(7) 0.0054(7) -0.0058(6)
Th1 0.00924(9) 0.00964(9) 0.01159(10) -0.00129(9) 0.00038(6) 0.00052(8)

loop_
_atom_type_symbol
_atom_type_description
_atom_type_scat_dispersion_real
_atom_type_scat_dispersion_imag
_atom_type_scat_source
C C 0.0033 0.0016 'International Tables Vol C Tables 4.2.6.8 and 6.1.1.4'
H H 0.0000 0.0000 'International Tables Vol C Tables 4.2.6.8 and 6.1.1.4'
Si Si 0.0817 0.0704 'International Tables Vol C Tables 4.2.6.8 and 6.1.1.4'
Th Th -7.2400 8.8979 'International Tables Vol C Tables 4.2.6.8 and 6.1.1.4'

loop_
_geom_angle_atom_site_label_1
_geom_angle_atom_site_label_2
_geom_angle_atom_site_label_3
_geom_angle
C5 C1 C2 106.9(5)
C5 C1 C6 125.1(5)
C2 C1 C6 127.9(5)
C5 C1 Th1 74.3(3)
C2 C1 Th1 75.4(3)
C6 C1 Th1 119.2(3)
C3 C2 C1 108.2(5)
C3 C2 C7 125.2(5)
C1 C2 C7 126.2(5)
C3 C2 Th1 74.4(3)
C1 C2 Th1 75.3(3)
C7 C2 Th1 122.4(3)
C2 C3 C4 108.6(5)
C2 C3 C8 124.5(5)
C4 C3 C8 126.7(5)
C2 C3 Th1 76.6(3)
C4 C3 Th1 75.5(3)
C8 C3 Th1 118.6(3)
C3 C4 C5 107.2(5)
C3 C4 C9 126.2(5)
C5 C4 C9 126.6(5)
C3 C4 Th1 75.3(3)
C5 C4 Th1 75.2(3)
C9 C4 Th1 117.8(3)
C1 C5 C4 109.2(4)
C1 C5 C10 124.3(5)
C4 C5 C10 126.4(5)
C1 C5 Th1 76.6(3)
C4 C5 Th1 75.5(3)
C10 C5 Th1 118.8(3)
C1 C6 H6A 109.5
C1 C6 H6B 109.5
H6A C6 H6B 109.5
C1 C6 H6C 109.5
H6A C6 H6C 109.5
H6B C6 H6C 109.5
C2 C7 H7A 109.5
C2 C7 H7B 109.5
H7A C7 H7B 109.5
C2 C7 H7C 109.5
H7A C7 H7C 109.5
H7B C7 H7C 109.5
C3 C8 H8A 109.5
C3 C8 H8B 109.5
H8A C8 H8B 109.5
C3 C8 H8C 109.5
H8A C8 H8C 109.5
H8B C8 H8C 109.5
C4 C9 H9A 109.5
C4 C9 H9B 109.5
H9A C9 H9B 109.5
C4 C9 H9C 109.5
H9A C9 H9C 109.5
H9B C9 H9C 109.5
C5 C10 H10A 109.5
C5 C10 H10B 109.5
H10A C10 H10B 109.5
C5 C10 H10C 109.5
H10A C10 H10C 109.5
H10B C10 H10C 109.5
C15 C11 C12 107.6(4)
C15 C11 C16 125.7(4)
C12 C11 C16 126.5(5)
C15 C11 Th1 75.5(3)
C12 C11 Th1 74.7(3)
C16 C11 Th1 119.5(3)
C13 C12 C11 108.0(5)
C13 C12 C17 125.9(5)
C11 C12 C17 125.9(5)
C13 C12 Th1 75.6(3)
C11 C12 Th1 75.9(3)
C17 C12 Th1 119.1(4)
C14 C13 C12 107.9(4)
C14 C13 C18 126.5(5)
C12 C13 C18 125.6(5)
C14 C13 Th1 75.5(3)
C12 C13 Th1 75.2(3)
C18 C13 Th1 116.1(3)
C13 C14 C15 108.3(4)
C13 C14 C19 125.6(5)
C15 C14 C19 124.9(5)
C13 C14 Th1 75.4(3)
C15 C14 Th1 75.8(3)
C19 C14 Th1 124.6(3)
C11 C15 C14 108.2(4)
C11 C15 C20 126.7(4)
C14 C15 C20 125.1(5)
C11 C15 Th1 75.4(3)
C14 C15 Th1 75.0(3)
C20 C15 Th1 117.8(3)
C11 C16 H16A 109.5
C11 C16 H16B 109.5
H16A C16 H16B 109.5
C11 C16 H16C 109.5
H16A C16 H16C 109.5
H16B C16 H16C 109.5
C12 C17 H17A 109.5
C12 C17 H17B 109.5
H17A C17 H17B 109.5
C12 C17 H17C 109.5
H17A C17 H17C 109.5
H17B C17 H17C 109.5
C13 C18 H18A 109.5
C13 C18 H18B 109.5
H18A C18 H18B 109.5
C13 C18 H18C 109.5
H18A C18 H18C 109.5
H18B C18 H18C 109.5
C14 C19 H19A 109.5
C14 C19 H19B 109.5
H19A C19 H19B 109.5
C14 C19 H19C 109.5
H19A C19 H19C 109.5
H19B C19 H19C 109.5
C15 C20 H20A 109.5
C15 C20 H20B 109.5
H20A C20 H20B 109.5
C15 C20 H20C 109.5
H20A C20 H20C 109.5
H20B C20 H20C 109.5
C22 C21 Si1 129.0(4)
C22 C21 Th1 72.3(3)
Si1 C21 Th1 158.6(3)
C21 C22 C23 152.4(5)
C21 C22 Th1 77.9(3)
C23 C22 Th1 74.5(3)
C22 C23 C24 152.4(5)
C22 C23 Th1 75.1(3)
C24 C23 Th1 77.3(3)
C23 C24 Si2 127.8(4)
C23 C24 Th1 72.7(3)
Si2 C24 Th1 159.6(3)
Si1 C25 H25A 109.5
Si1 C25 H25B 109.5
H25A C25 H25B 109.5
Si1 C25 H25C 109.5
H25A C25 H25C 109.5
H25B C25 H25C 109.5
Si1 C26 H26A 109.5
Si1 C26 H26B 109.5
H26A C26 H26B 109.5
Si1 C26 H26C 109.5
H26A C26 H26C 109.5
H26B C26 H26C 109.5
Si1 C27 H27A 109.5
Si1 C27 H27B 109.5
H27A C27 H27B 109.5
Si1 C27 H27C 109.5
H27A C27 H27C 109.5
H27B C27 H27C 109.5
Si2 C28 H28A 109.5
Si2 C28 H28B 109.5
H28A C28 H28B 109.5
Si2 C28 H28C 109.5
H28A C28 H28C 109.5
H28B C28 H28C 109.5
Si2 C29 H29A 109.5
Si2 C29 H29B 109.5
H29A C29 H29B 109.5
Si2 C29 H29C 109.5
H29A C29 H29C 109.5
H29B C29 H29C 109.5
Si2 C30 H30A 109.5
Si2 C30 H30B 109.5
H30A C30 H30B 109.5
Si2 C30 H30C 109.5
H30A C30 H30C 109.5
H30B C30 H30C 109.5
C21 Si1 C27 110.0(3)
C21 Si1 C26 108.8(2)
C27 Si1 C26 110.6(3)
C21 Si1 C25 110.0(3)
C27 Si1 C25 108.4(3)
C26 Si1 C25 109.1(3)
C29 Si2 C30 108.7(3)
C29 Si2 C28 108.5(3)
C30 Si2 C28 109.7(3)
C29 Si2 C24 111.1(2)
C30 Si2 C24 109.2(3)
C28 Si2 C24 109.6(3)
C23 Th1 C22 30.35(16)
C23 Th1 C24 30.06(15)
C22 Th1 C24 60.42(16)
C23 Th1 C21 60.17(17)
C22 Th1 C21 29.82(16)
C24 Th1 C21 90.23(17)
C23 Th1 C5 107.59(18)
C22 Th1 C5 95.92(17)
C24 Th1 C5 114.68(17)
C21 Th1 C5 82.76(16)
C23 Th1 C3 97.88(16)
C22 Th1 C3 111.29(16)
C24 Th1 C3 82.86(16)
C21 Th1 C3 118.87(16)
C5 Th1 C3 48.04(14)
C23 Th1 C4 86.99(17)
C22 Th1 C4 88.45(16)
C24 Th1 C4 86.34(17)
C21 Th1 C4 89.93(15)
C5 Th1 C4 29.33(15)
C3 Th1 C4 29.24(14)
C23 Th1 C12 87.03(17)
C22 Th1 C12 94.60(16)
C24 Th1 C12 80.30(16)
C21 Th1 C12 101.24(16)
C5 Th1 C12 164.66(17)
C3 Th1 C12 136.33(14)
C4 Th1 C12 162.54(15)
C23 Th1 C13 109.92(17)
C22 Th1 C13 123.52(16)
C24 Th1 C13 92.24(16)
C21 Th1 C13 128.15(15)
C5 Th1 C13 140.11(16)
C3 Th1 C13 112.82(14)
C4 Th1 C13 141.92(14)
C12 Th1 C13 29.28(14)
C23 Th1 C14 135.10(16)
C22 Th1 C14 134.88(16)
C24 Th1 C14 121.31(16)
C21 Th1 C14 121.24(15)
C5 Th1 C14 117.21(16)
C3 Th1 C14 113.62(15)
C4 Th1 C14 135.22(15)
C12 Th1 C14 48.09(15)
C13 Th1 C14 29.08(14)
C23 Th1 C11 94.51(16)
C22 Th1 C11 86.84(16)
C24 Th1 C11 100.97(16)
C21 Th1 C11 80.45(15)
C5 Th1 C11 140.45(15)
C3 Th1 C11 160.47(15)
C4 Th1 C11 167.87(15)
C12 Th1 C11 29.42(14)
C13 Th1 C11 48.29(14)
C14 Th1 C11 48.07(14)
C23 Th1 C15 123.12(16)
C22 Th1 C15 109.36(16)
C24 Th1 C15 127.73(16)
C21 Th1 C15 92.09(15)
C5 Th1 C15 117.41(16)
C3 Th1 C15 137.92(15)
C4 Th1 C15 145.84(16)
C12 Th1 C15 48.10(15)
C13 Th1 C15 48.06(14)
C14 Th1 C15 29.15(13)
C11 Th1 C15 29.02(14)

loop_
_geom_bond_atom_site_label_1
_geom_bond_atom_site_label_2
_geom_bond_distance
C1 C5 1.412(8)
C1 C2 1.428(7)
C1 C6 1.505(7)
C1 Th1 2.826(5)
C2 C3 1.409(7)
C2 C7 1.513(7)
C2 Th1 2.827(5)
C3 C4 1.413(7)
C3 C8 1.510(7)
C3 Th1 2.799(5)
C4 C5 1.417(8)
C4 C9 1.511(8)
C4 Th1 2.801(5)
C5 C10 1.509(7)
C5 Th1 2.797(5)
C6 H6A 0.9800
C6 H6B 0.9800
C6 H6C 0.9800
C7 H7A 0.9800
C7 H7B 0.9800
C7 H7C 0.9800
C8 H8A 0.9800
C8 H8B 0.9800
C8 H8C 0.9800
C9 H9A 0.9800
C9 H9B 0.9800
C9 H9C 0.9800
C10 H10A 0.9800
C10 H10B 0.9800
C10 H10C 0.9800
C11 C15 1.415(7)
C11 C12 1.430(7)
C11 C16 1.496(7)
C11 Th1 2.823(5)
C12 C13 1.421(7)
C12 C17 1.498(7)
C12 Th1 2.808(5)
C13 C14 1.413(7)
C13 C18 1.501(7)
C13 Th1 2.813(5)
C14 C15 1.419(6)
C14 C19 1.515(7)
C14 Th1 2.814(5)
C15 C20 1.503(7)
C15 Th1 2.824(5)
C16 H16A 0.9800
C16 H16B 0.9800
C16 H16C 0.9800
C17 H17A 0.9800
C17 H17B 0.9800
C17 H17C 0.9800
C18 H18A 0.9800
C18 H18B 0.9800
C18 H18C 0.9800
C19 H19A 0.9800
C19 H19B 0.9800
C19 H19C 0.9800
C20 H20A 0.9800
C20 H20B 0.9800
C20 H20C 0.9800
C21 C22 1.309(7)
C21 Si1 1.867(5)
C21 Th1 2.574(5)
C22 C23 1.311(7)
C22 Th1 2.508(5)
C23 C24 1.312(7)
C23 Th1 2.501(5)
C24 Si2 1.874(5)
C24 Th1 2.555(5)
C25 Si1 1.873(6)
C25 H25A 0.9800
C25 H25B 0.9800
C25 H25C 0.9800
C26 Si1 1.869(6)
C26 H26A 0.9800
C26 H26B 0.9800
C26 H26C 0.9800
C27 Si1 1.867(5)
C27 H27A 0.9800
C27 H27B 0.9800
C27 H27C 0.9800
C28 Si2 1.868(6)
C28 H28A 0.9800
C28 H28B 0.9800
C28 H28C 0.9800
C29 Si2 1.847(6)
C29 H29A 0.9800
C29 H29B 0.9800
C29 H29C 0.9800
C30 Si2 1.862(6)
C30 H30A 0.9800
C30 H30B 0.9800
C30 H30C 0.9800
